data_1508891
loop_
_publ_author_name
'Huang, Sheng-Dian'
'Zhang, Yu'
'Cao, Ming-Ming'
'Di, Ying-Tong'
'Tang, Gui-Hua'
'Peng, Zong-Gen'
'Jiang, Jian-Dong'
'He, Hong-Ping'
'Hao, Xiao-Jiang'

_publ_section_title
;
 Myriberine A, a New Alkaloid with an Unprecedented Heteropentacyclic
 Skeleton from Myrioneuron faberi.
;
_journal_issue 3
_journal_name_full 'Organic letters'
_journal_page_first 590
_journal_page_last 593
_journal_paper_doi 10.1021/ol3034065
_journal_volume 15
_journal_year 2013
_chemical_absolute_configuration unk
_chemical_formula_moiety 'C18 H26 N2 O'
_chemical_formula_sum 'C18 H26 N2 O'
_chemical_formula_weight 286.41
_chemical_name_systematic
; 
 ? 
;
_space_group_IT_number 19
_symmetry_cell_setting orthorhombic
_symmetry_space_group_name_Hall 'P 2ac 2ab'
_symmetry_space_group_name_H-M 'P 21 21 21'
_atom_sites_solution_hydrogens geom
_atom_sites_solution_primary direct
_atom_sites_solution_secondary difmap
_audit_creation_method SHELXL-97
_cell_angle_alpha 90.00
_cell_angle_beta 90.00
_cell_angle_gamma 90.00
_cell_formula_units_Z 4
_cell_length_a 6.3850(2)
_cell_length_b 8.7697(2)
_cell_length_c 27.5194(7)
_cell_measurement_reflns_used 7987
_cell_measurement_temperature 100(2)
_cell_measurement_theta_max 69.14
_cell_measurement_theta_min 3.21
_cell_volume 1540.94(7)
_computing_cell_refinement 'Bruker SAINT'
_computing_data_collection 'Bruker APEX2'
_computing_data_reduction 'Bruker SAINT'
_computing_molecular_graphics 'Bruker SHELXTL'
_computing_publication_material 'Bruker SHELXTL'
_computing_structure_refinement 'SHELXL-97 (Sheldrick, 2008)'
_computing_structure_solution 'SHELXS-97 (Sheldrick, 2008)'
_diffrn_ambient_temperature 100(2)
_diffrn_measured_fraction_theta_full 0.958
_diffrn_measured_fraction_theta_max 0.959
_diffrn_measurement_device_type 'Bruker APEX-II CCD'
_diffrn_measurement_method '\f and \w scans'
_diffrn_radiation_monochromator graphite
_diffrn_radiation_source 'fine-focus sealed tube'
_diffrn_radiation_type CuK\a
_diffrn_radiation_wavelength 1.54178
_diffrn_reflns_av_R_equivalents 0.0467
_diffrn_reflns_av_sigmaI/netI 0.0505
_diffrn_reflns_limit_h_max 6
_diffrn_reflns_limit_h_min -7
_diffrn_reflns_limit_k_max 10
_diffrn_reflns_limit_k_min -9
_diffrn_reflns_limit_l_max 33
_diffrn_reflns_limit_l_min -31
_diffrn_reflns_number 8933
_diffrn_reflns_theta_full 69.01
_diffrn_reflns_theta_max 69.01
_diffrn_reflns_theta_min 3.21
_exptl_absorpt_coefficient_mu 0.593
_exptl_absorpt_correction_T_max 0.9970
_exptl_absorpt_correction_T_min 0.6483
_exptl_absorpt_correction_type multi-scan
_exptl_absorpt_process_details sadabs
_exptl_crystal_colour colourless
_exptl_crystal_density_diffrn 1.235
_exptl_crystal_density_method 'not measured'
_exptl_crystal_description piece
_exptl_crystal_F_000 624
_exptl_crystal_size_max 0.80
_exptl_crystal_size_mid 0.50
_exptl_crystal_size_min 0.01
_refine_diff_density_max 0.243
_refine_diff_density_min -0.232
_refine_diff_density_rms 0.050
_refine_ls_abs_structure_details 'Flack H D (1983), Acta Cryst. A39, 876-881'
_refine_ls_abs_structure_Flack 0.0(3)
_refine_ls_extinction_method none
_refine_ls_goodness_of_fit_ref 1.067
_refine_ls_hydrogen_treatment constr
_refine_ls_matrix_type full
_refine_ls_number_parameters 190
_refine_ls_number_reflns 2691
_refine_ls_number_restraints 0
_refine_ls_restrained_S_all 1.067
_refine_ls_R_factor_all 0.0398
_refine_ls_R_factor_gt 0.0395
_refine_ls_shift/su_max 0.000
_refine_ls_shift/su_mean 0.000
_refine_ls_structure_factor_coef Fsqd
_refine_ls_weighting_details 'calc w=1/[\s^2^(Fo^2^)+(0.0627P)^2^+0.2872P] where P=(Fo^2^+2Fc^2^)/3'
_refine_ls_weighting_scheme calc
_refine_ls_wR_factor_gt 0.1019
_refine_ls_wR_factor_ref 0.1028
_reflns_number_gt 2667
_reflns_number_total 2691
_reflns_threshold_expression >2sigma(I)
_cod_data_source_file ol3034065_si_002.cif
_cod_data_source_block cu_hsdm_3_0m
_cod_depositor_comments
;
The following automatic conversions were performed:

'_symmetry_cell_setting' value 'Orthorhombic' changed to
'orthorhombic' according to
/home/saulius/struct/CIF-dictionaries/cif_core.dic dictionary named
'cif_core.dic' version 2.4.2 from 2011-04-26.

Automatic conversion script
Id: cif_fix_values 1891 2012-01-12 08:04:46Z andrius 
;
_cod_database_code 1508891

loop_
_symmetry_equiv_pos_as_xyz
'x, y, z'
'x+1/2, -y+1/2, -z'
'-x, y+1/2, -z+1/2'
'-x+1/2, -y, z+1/2'

loop_
_atom_site_label
_atom_site_type_symbol
_atom_site_fract_x
_atom_site_fract_y
_atom_site_fract_z
_atom_site_U_iso_or_equiv
_atom_site_adp_type
_atom_site_occupancy
_atom_site_symmetry_multiplicity
_atom_site_calc_flag
_atom_site_refinement_flags
O1 O 1.04539(19) 0.55836(13) 0.21992(4) 0.0266(3) Uani 1 1 d .
C19 C 0.8948(2) 0.56902(16) 0.24768(5) 0.0197(3) Uani 1 1 d .
C18 C 0.8438(3) 0.47210(16) 0.28818(5) 0.0184(3) Uani 1 1 d .
H18 H 0.9248 0.3877 0.2989 0.022 Uiso 1 1 calc R
C2 C 0.6602(2) 0.52031(15) 0.30890(5) 0.0159(3) Uani 1 1 d .
N1 N 0.5703(2) 0.47196(13) 0.35059(4) 0.0167(3) Uani 1 1 d .
C13 C 0.6858(2) 0.36256(15) 0.38099(5) 0.0171(3) Uani 1 1 d .
H13 H 0.8391 0.3839 0.3781 0.020 Uiso 1 1 calc R
N12 N 0.6220(2) 0.38366(13) 0.43204(4) 0.0178(3) Uani 1 1 d .
C17 C 0.7482(3) 0.28351(17) 0.46310(5) 0.0221(3) Uani 1 1 d .
H17A H 0.7094 0.3003 0.4975 0.027 Uiso 1 1 calc R
H17B H 0.8981 0.3097 0.4593 0.027 Uiso 1 1 calc R
C16 C 0.7157(3) 0.11626(17) 0.45028(6) 0.0252(4) Uani 1 1 d .
H16A H 0.5681 0.0874 0.4564 0.030 Uiso 1 1 calc R
H16B H 0.8062 0.0518 0.4711 0.030 Uiso 1 1 calc R
C20 C 0.7315(3) 0.69587(17) 0.24513(5) 0.0211(3) Uani 1 1 d .
H20A H 0.6823 0.7108 0.2114 0.025 Uiso 1 1 calc R
H20B H 0.7897 0.7932 0.2574 0.025 Uiso 1 1 calc R
C3 C 0.5528(2) 0.63983(16) 0.27778(5) 0.0177(3) Uani 1 1 d .
H3 H 0.4493 0.5860 0.2566 0.021 Uiso 1 1 calc R
C4 C 0.4330(3) 0.75628(16) 0.30790(5) 0.0195(3) Uani 1 1 d .
H4A H 0.3521 0.8253 0.2865 0.023 Uiso 1 1 calc R
H4B H 0.5310 0.8183 0.3276 0.023 Uiso 1 1 calc R
C5 C 0.2852(3) 0.66574(16) 0.34105(5) 0.0186(3) Uani 1 1 d .
H5 H 0.1999 0.5979 0.3196 0.022 Uiso 1 1 calc R
C10 C 0.4076(2) 0.56204(16) 0.37546(5) 0.0172(3) Uani 1 1 d .
H10 H 0.3063 0.4893 0.3907 0.021 Uiso 1 1 calc R
C9 C 0.5156(3) 0.65119(16) 0.41638(5) 0.0191(3) Uani 1 1 d .
H9 H 0.6109 0.7276 0.4009 0.023 Uiso 1 1 calc R
C11 C 0.6517(3) 0.54241(16) 0.44684(5) 0.0193(3) Uani 1 1 d .
H11A H 0.8010 0.5704 0.4430 0.023 Uiso 1 1 calc R
H11B H 0.6148 0.5534 0.4816 0.023 Uiso 1 1 calc R
C14 C 0.6446(3) 0.19951(16) 0.36527(5) 0.0211(3) Uani 1 1 d .
H14A H 0.6854 0.1866 0.3308 0.025 Uiso 1 1 calc R
H14B H 0.4933 0.1768 0.3682 0.025 Uiso 1 1 calc R
C15 C 0.7693(3) 0.08926(17) 0.39683(5) 0.0237(4) Uani 1 1 d .
H15A H 0.9211 0.1052 0.3916 0.028 Uiso 1 1 calc R
H15B H 0.7349 -0.0171 0.3878 0.028 Uiso 1 1 calc R
C8 C 0.3528(3) 0.73886(17) 0.44583(5) 0.0258(4) Uani 1 1 d .
H8A H 0.4232 0.7974 0.4719 0.031 Uiso 1 1 calc R
H8B H 0.2543 0.6663 0.4612 0.031 Uiso 1 1 calc R
C7 C 0.2318(3) 0.84813(18) 0.41266(6) 0.0278(4) Uani 1 1 d .
H7A H 0.1218 0.9005 0.4318 0.033 Uiso 1 1 calc R
H7B H 0.3286 0.9267 0.3999 0.033 Uiso 1 1 calc R
C6 C 0.1307(3) 0.76325(17) 0.37023(5) 0.0237(3) Uani 1 1 d .
H6A H 0.0650 0.8385 0.3482 0.028 Uiso 1 1 calc R
H6B H 0.0182 0.6966 0.3830 0.028 Uiso 1 1 calc R

loop_
_atom_site_aniso_label
_atom_site_aniso_U_11
_atom_site_aniso_U_22
_atom_site_aniso_U_33
_atom_site_aniso_U_23
_atom_site_aniso_U_13
_atom_site_aniso_U_12
O1 0.0278(7) 0.0244(6) 0.0275(5) 0.0000(4) 0.0078(5) -0.0017(5)
C19 0.0217(8) 0.0172(7) 0.0204(7) -0.0030(5) -0.0010(6) -0.0054(6)
C18 0.0207(8) 0.0135(6) 0.0210(7) -0.0019(5) -0.0017(6) -0.0008(6)
C2 0.0202(8) 0.0095(6) 0.0181(6) -0.0018(5) -0.0014(5) -0.0040(6)
N1 0.0200(7) 0.0099(5) 0.0202(6) 0.0005(4) -0.0004(5) -0.0002(5)
C13 0.0174(8) 0.0135(7) 0.0202(7) 0.0017(5) 0.0020(5) 0.0002(6)
N12 0.0229(7) 0.0119(6) 0.0185(6) 0.0005(4) 0.0009(5) 0.0012(5)
C17 0.0248(8) 0.0180(8) 0.0236(7) 0.0035(6) -0.0011(6) 0.0025(6)
C16 0.0312(9) 0.0164(7) 0.0278(7) 0.0060(6) 0.0003(7) 0.0041(6)
C20 0.0250(9) 0.0185(7) 0.0196(6) 0.0035(6) 0.0006(6) -0.0031(6)
C3 0.0209(8) 0.0137(6) 0.0184(6) 0.0015(5) -0.0018(5) -0.0022(6)
C4 0.0233(9) 0.0137(6) 0.0215(6) 0.0040(5) -0.0019(6) 0.0013(6)
C5 0.0208(9) 0.0146(7) 0.0205(6) 0.0005(5) -0.0010(6) 0.0009(5)
C10 0.0185(8) 0.0122(6) 0.0207(6) 0.0011(5) 0.0023(5) -0.0006(5)
C9 0.0221(9) 0.0136(6) 0.0215(7) -0.0006(5) 0.0002(6) 0.0000(6)
C11 0.0235(9) 0.0141(7) 0.0202(6) -0.0007(5) -0.0002(6) -0.0009(6)
C14 0.0263(9) 0.0131(7) 0.0237(7) -0.0001(6) 0.0014(6) 0.0031(6)
C15 0.0279(9) 0.0128(7) 0.0304(8) 0.0008(6) 0.0010(6) 0.0060(6)
C8 0.0341(10) 0.0205(7) 0.0227(7) -0.0027(6) 0.0021(7) 0.0076(7)
C7 0.0350(10) 0.0208(8) 0.0275(8) -0.0023(6) 0.0030(7) 0.0113(7)
C6 0.0232(9) 0.0212(7) 0.0269(7) 0.0045(6) 0.0023(6) 0.0064(6)

loop_
_atom_type_symbol
_atom_type_description
_atom_type_scat_dispersion_real
_atom_type_scat_dispersion_imag
_atom_type_scat_source
C C 0.0181 0.0091 'International Tables Vol C Tables 4.2.6.8 and 6.1.1.4'
H H 0.0000 0.0000 'International Tables Vol C Tables 4.2.6.8 and 6.1.1.4'
N N 0.0311 0.0180 'International Tables Vol C Tables 4.2.6.8 and 6.1.1.4'
O O 0.0492 0.0322 'International Tables Vol C Tables 4.2.6.8 and 6.1.1.4'

loop_
_geom_angle_atom_site_label_1
_geom_angle_atom_site_label_2
_geom_angle_atom_site_label_3
_geom_angle
O1 C19 C18 127.77(14)
O1 C19 C20 124.07(13)
C18 C19 C20 108.13(12)
C2 C18 C19 109.50(13)
C2 C18 H18 125.2
C19 C18 H18 125.2
N1 C2 C18 128.30(13)
N1 C2 C3 120.28(13)
C18 C2 C3 111.39(12)
C2 N1 C13 118.36(12)
C2 N1 C10 121.70(12)
C13 N1 C10 116.03(11)
N1 C13 N12 108.77(11)
N1 C13 C14 111.46(12)
N12 C13 C14 110.02(11)
N1 C13 H13 108.8
N12 C13 H13 108.8
C14 C13 H13 108.8
C11 N12 C17 109.64(11)
C11 N12 C13 110.43(11)
C17 N12 C13 109.18(11)
N12 C17 C16 111.53(12)
N12 C17 H17A 109.3
C16 C17 H17A 109.3
N12 C17 H17B 109.3
C16 C17 H17B 109.3
H17A C17 H17B 108.0
C17 C16 C15 109.98(12)
C17 C16 H16A 109.7
C15 C16 H16A 109.7
C17 C16 H16B 109.7
C15 C16 H16B 109.7
H16A C16 H16B 108.2
C19 C20 C3 104.35(11)
C19 C20 H20A 110.9
C3 C20 H20A 110.9
C19 C20 H20B 110.9
C3 C20 H20B 110.9
H20A C20 H20B 108.9
C2 C3 C4 112.54(11)
C2 C3 C20 102.48(12)
C4 C3 C20 118.57(12)
C2 C3 H3 107.6
C4 C3 H3 107.6
C20 C3 H3 107.6
C3 C4 C5 106.62(11)
C3 C4 H4A 110.4
C5 C4 H4A 110.4
C3 C4 H4B 110.4
C5 C4 H4B 110.4
H4A C4 H4B 108.6
C10 C5 C6 109.67(12)
C10 C5 C4 111.20(12)
C6 C5 C4 114.76(12)
C10 C5 H5 106.9
C6 C5 H5 106.9
C4 C5 H5 106.9
N1 C10 C5 113.07(11)
N1 C10 C9 107.27(12)
C5 C10 C9 112.42(11)
N1 C10 H10 108.0
C5 C10 H10 108.0
C9 C10 H10 108.0
C8 C9 C10 109.90(13)
C8 C9 C11 114.06(12)
C10 C9 C11 109.74(11)
C8 C9 H9 107.6
C10 C9 H9 107.6
C11 C9 H9 107.6
N12 C11 C9 111.40(12)
N12 C11 H11A 109.3
C9 C11 H11A 109.3
N12 C11 H11B 109.3
C9 C11 H11B 109.3
H11A C11 H11B 108.0
C13 C14 C15 110.19(12)
C13 C14 H14A 109.6
C15 C14 H14A 109.6
C13 C14 H14B 109.6
C15 C14 H14B 109.6
H14A C14 H14B 108.1
C14 C15 C16 109.47(12)
C14 C15 H15A 109.8
C16 C15 H15A 109.8
C14 C15 H15B 109.8
C16 C15 H15B 109.8
H15A C15 H15B 108.2
C9 C8 C7 110.00(12)
C9 C8 H8A 109.7
C7 C8 H8A 109.7
C9 C8 H8B 109.7
C7 C8 H8B 109.7
H8A C8 H8B 108.2
C6 C7 C8 111.33(12)
C6 C7 H7A 109.4
C8 C7 H7A 109.4
C6 C7 H7B 109.4
C8 C7 H7B 109.4
H7A C7 H7B 108.0
C7 C6 C5 113.59(14)
C7 C6 H6A 108.8
C5 C6 H6A 108.8
C7 C6 H6B 108.8
C5 C6 H6B 108.8
H6A C6 H6B 107.7

loop_
_geom_bond_atom_site_label_1
_geom_bond_atom_site_label_2
_geom_bond_distance
O1 C19 1.231(2)
C19 C18 1.439(2)
C19 C20 1.526(2)
C18 C2 1.370(2)
C18 H18 0.9500
C2 N1 1.3511(19)
C2 C3 1.5172(19)
N1 C13 1.4708(18)
N1 C10 1.4739(18)
C13 N12 1.4742(17)
C13 C14 1.5169(19)
C13 H13 1.0000
N12 C11 1.4629(18)
N12 C17 1.4668(18)
C17 C16 1.523(2)
C17 H17A 0.9900
C17 H17B 0.9900
C16 C15 1.529(2)
C16 H16A 0.9900
C16 H16B 0.9900
C20 C3 1.533(2)
C20 H20A 0.9900
C20 H20B 0.9900
C3 C4 1.522(2)
C3 H3 1.0000
C4 C5 1.534(2)
C4 H4A 0.9900
C4 H4B 0.9900
C5 C10 1.5281(19)
C5 C6 1.533(2)
C5 H5 1.0000
C10 C9 1.5345(19)
C10 H10 1.0000
C9 C8 1.526(2)
C9 C11 1.539(2)
C9 H9 1.0000
C11 H11A 0.9900
C11 H11B 0.9900
C14 C15 1.524(2)
C14 H14A 0.9900
C14 H14B 0.9900
C15 H15A 0.9900
C15 H15B 0.9900
C8 C7 1.532(2)
C8 H8A 0.9900
C8 H8B 0.9900
C7 C6 1.528(2)
C7 H7A 0.9900
C7 H7B 0.9900
C6 H6A 0.9900
C6 H6B 0.9900

loop_
_geom_torsion_atom_site_label_1
_geom_torsion_atom_site_label_2
_geom_torsion_atom_site_label_3
_geom_torsion_atom_site_label_4
_geom_torsion
O1 C19 C18 C2 -178.36(14)
C20 C19 C18 C2 3.61(16)
C19 C18 C2 N1 -171.90(14)
C19 C18 C2 C3 9.91(16)
C18 C2 N1 C13 5.4(2)
C3 C2 N1 C13 -176.52(12)
C18 C2 N1 C10 162.28(14)
C3 C2 N1 C10 -19.7(2)
C2 N1 C13 N12 151.79(12)
C10 N1 C13 N12 -6.35(17)
C2 N1 C13 C14 -86.73(16)
C10 N1 C13 C14 115.12(14)
N1 C13 N12 C11 -54.95(16)
C14 C13 N12 C11 -177.30(13)
N1 C13 N12 C17 -175.57(12)
C14 C13 N12 C17 62.08(16)
C11 N12 C17 C16 177.79(13)
C13 N12 C17 C16 -61.11(16)
N12 C17 C16 C15 57.44(18)
O1 C19 C20 C3 166.80(14)
C18 C19 C20 C3 -15.08(15)
N1 C2 C3 C4 34.31(18)
C18 C2 C3 C4 -147.34(12)
N1 C2 C3 C20 162.79(12)
C18 C2 C3 C20 -18.86(15)
C19 C20 C3 C2 19.50(14)
C19 C20 C3 C4 144.09(13)
C2 C3 C4 C5 -53.65(15)
C20 C3 C4 C5 -173.14(12)
C3 C4 C5 C10 61.78(14)
C3 C4 C5 C6 -173.01(12)
C2 N1 C10 C5 26.28(19)
C13 N1 C10 C5 -176.37(11)
C2 N1 C10 C9 -98.23(15)
C13 N1 C10 C9 59.12(15)
C6 C5 C10 N1 -175.97(12)
C4 C5 C10 N1 -47.97(16)
C6 C5 C10 C9 -54.31(16)
C4 C5 C10 C9 73.69(15)
N1 C10 C9 C8 -176.19(11)
C5 C10 C9 C8 58.90(15)
N1 C10 C9 C11 -49.99(15)
C5 C10 C9 C11 -174.90(12)
C17 N12 C11 C9 -177.88(12)
C13 N12 C11 C9 61.77(16)
C8 C9 C11 N12 117.33(14)
C10 C9 C11 N12 -6.47(17)
N1 C13 C14 C15 178.99(12)
N12 C13 C14 C15 -60.27(17)
C13 C14 C15 C16 55.85(17)
C17 C16 C15 C14 -53.92(19)
C10 C9 C8 C7 -58.52(17)
C11 C9 C8 C7 177.78(14)
C9 C8 C7 C6 56.13(19)
C8 C7 C6 C5 -53.58(18)
C10 C5 C6 C7 51.72(17)
C4 C5 C6 C7 -74.28(16)

loop_
_cod_related_entry_id
_cod_related_entry_code
_cod_related_entry_database
1 28637735 ChemSpider
